data_4065835
loop_
_publ_author_name
'Liu, Nazhen'
'Wang, Aichen'
'Sun, Hongjian'
'Li, Xiaoyan'

_publ_section_title
;
 Simple Synthesis of
 (Triphenylphosphoniomethylidene)(pentamethylcyclopentadienyl)
 titanium(IV) Dichloride and Its Reaction with Carbon Monoxide
;
_journal_issue 8
_journal_name_full Organometallics
_journal_page_first 1996
_journal_paper_doi 10.1021/om1001588
_journal_volume 29
_journal_year 2010
_chemical_formula_moiety 'C30 H31 Cl2 O P Ti '
_chemical_formula_sum 'C30 H31 Cl2 O P Ti'
_chemical_formula_weight 557.29
_chemical_name_systematic
; 
 ? 
;
_space_group_IT_number 2
_symmetry_cell_setting triclinic
_symmetry_space_group_name_Hall '-P 1'
_symmetry_space_group_name_H-M 'P -1'
_atom_sites_solution_hydrogens geom
_atom_sites_solution_primary direct
_atom_sites_solution_secondary difmap
_audit_creation_method SHELXL-97
_cell_angle_alpha 88.518(15)
_cell_angle_beta 73.931(14)
_cell_angle_gamma 63.486(14)
_cell_formula_units_Z 4
_cell_length_a 14.517(11)
_cell_length_b 15.480(11)
_cell_length_c 17.133(13)
_cell_measurement_reflns_used 854
_cell_measurement_temperature 273(2)
_cell_measurement_theta_max 16.00
_cell_measurement_theta_min 2.49
_cell_volume 3289(4)
_computing_cell_refinement 'Bruker SMART'
_computing_data_collection 'Bruker SMART'
_computing_data_reduction 'Bruker SAINT'
_computing_molecular_graphics 'Bruker SHELXTL'
_computing_publication_material 'Bruker SHELXTL'
_computing_structure_refinement 'SHELXL-97 (Sheldrick, 1997)'
_computing_structure_solution 'SHELXS-97 (Sheldrick, 1990)'
_diffrn_ambient_temperature 273(2)
_diffrn_measured_fraction_theta_full 0.993
_diffrn_measured_fraction_theta_max 0.993
_diffrn_measurement_device_type 'CCD area detector'
_diffrn_measurement_method 'phi and omega scans'
_diffrn_radiation_monochromator graphite
_diffrn_radiation_source 'fine-focus sealed tube'
_diffrn_radiation_type MoK\a
_diffrn_radiation_wavelength 0.71073
_diffrn_reflns_av_R_equivalents 0.0893
_diffrn_reflns_av_sigmaI/netI 0.2032
_diffrn_reflns_limit_h_max 11
_diffrn_reflns_limit_h_min -16
_diffrn_reflns_limit_k_max 14
_diffrn_reflns_limit_k_min -17
_diffrn_reflns_limit_l_max 18
_diffrn_reflns_limit_l_min -19
_diffrn_reflns_number 14273
_diffrn_reflns_theta_full 23.45
_diffrn_reflns_theta_max 23.45
_diffrn_reflns_theta_min 1.24
_exptl_absorpt_coefficient_mu 0.489
_exptl_absorpt_correction_type none
_exptl_crystal_density_diffrn 1.125
_exptl_crystal_density_meas 1.125
_exptl_crystal_density_method 'not measured'
_exptl_crystal_F_000 1160
_exptl_crystal_size_max 0.25
_exptl_crystal_size_mid 0.25
_exptl_crystal_size_min 0.22
_refine_diff_density_max 1.823
_refine_diff_density_min -0.576
_refine_diff_density_rms 0.211
_refine_ls_extinction_method none
_refine_ls_goodness_of_fit_ref 1.043
_refine_ls_hydrogen_treatment mixed
_refine_ls_matrix_type full
_refine_ls_number_parameters 641
_refine_ls_number_reflns 9600
_refine_ls_number_restraints 3
_refine_ls_restrained_S_all 1.043
_refine_ls_R_factor_all 0.2588
_refine_ls_R_factor_gt 0.1243
_refine_ls_shift/su_max 0.111
_refine_ls_shift/su_mean 0.006
_refine_ls_structure_factor_coef Fsqd
_refine_ls_weighting_details 'calc w=1/[\s^2^(Fo^2^)+(0.2000P)^2^+0.0000P] where P=(Fo^2^+2Fc^2^)/3'
_refine_ls_weighting_scheme calc
_refine_ls_wR_factor_gt 0.3225
_refine_ls_wR_factor_ref 0.4114
_reflns_number_gt 3517
_reflns_number_total 9600
_reflns_threshold_expression >2sigma(I)
_cod_data_source_file om1001588_si_001.cif
_cod_data_source_block test
_cod_depositor_comments
;
The following automatic conversions were performed:

'_symmetry_cell_setting' value 'Triclinic' changed to 'triclinic'
according to /home/saulius/struct/CIF-dictionaries/cif_core.dic
dictionary named 'cif_core.dic' version 2.4.1 from 2010-06-29.

Automatic conversion script
Id: cif_fix_values 1715 2011-07-08 13:25:40Z adriana 
;
_cod_original_sg_symbol_H-M P-1
_cod_original_formula_sum 'C30 H31 Cl2 O P Ti '
_cod_database_code 4065835

loop_
_symmetry_equiv_pos_as_xyz
'x, y, z'
'-x, -y, -z'

loop_
_atom_site_label
_atom_site_type_symbol
_atom_site_fract_x
_atom_site_fract_y
_atom_site_fract_z
_atom_site_U_iso_or_equiv
_atom_site_adp_type
_atom_site_occupancy
_atom_site_symmetry_multiplicity
_atom_site_calc_flag
_atom_site_refinement_flags
C1 C 0.2196(13) 0.4850(13) 0.7058(8) 0.064(4) Uani 1 1 d .
C2 C 0.1977(14) 0.4150(12) 0.7458(10) 0.071(4) Uani 1 1 d .
C3 C 0.1023(19) 0.4615(19) 0.8123(11) 0.094(7) Uani 1 1 d .
C4 C 0.0660(12) 0.5596(15) 0.8073(10) 0.075(5) Uani 1 1 d .
C5 C 0.1395(17) 0.5731(12) 0.7448(11) 0.077(5) Uani 1 1 d .
C6 C 0.3128(16) 0.4599(17) 0.6316(10) 0.139(9) Uani 1 1 d .
H6A H 0.2884 0.4955 0.5887 0.208 Uiso 1 1 calc R
H6B H 0.3463 0.3915 0.6145 0.208 Uiso 1 1 calc R
H6C H 0.3641 0.4764 0.6438 0.208 Uiso 1 1 calc R
C7 C 0.263(2) 0.3024(13) 0.7247(14) 0.167(12) Uani 1 1 d .
H7A H 0.2305 0.2800 0.6941 0.251 Uiso 1 1 calc R
H7B H 0.2643 0.2722 0.7743 0.251 Uiso 1 1 calc R
H7C H 0.3360 0.2858 0.6927 0.251 Uiso 1 1 calc R
C8 C 0.040(2) 0.415(2) 0.8719(16) 0.220(17) Uani 1 1 d .
H8A H 0.0159 0.4465 0.9264 0.330 Uiso 1 1 calc R
H8B H 0.0875 0.3470 0.8709 0.330 Uiso 1 1 calc R
H8C H -0.0204 0.4217 0.8555 0.330 Uiso 1 1 calc R
C9 C -0.0412(17) 0.634(2) 0.8657(15) 0.203(15) Uani 1 1 d .
H9A H -0.0995 0.6380 0.8468 0.304 Uiso 1 1 calc R
H9B H -0.0424 0.6960 0.8674 0.304 Uiso 1 1 calc R
H9C H -0.0492 0.6130 0.9194 0.304 Uiso 1 1 calc R
C10 C 0.132(2) 0.6661(16) 0.7226(16) 0.172(11) Uani 1 1 d .
H10A H 0.1910 0.6732 0.7318 0.258 Uiso 1 1 calc R
H10B H 0.0652 0.7171 0.7554 0.258 Uiso 1 1 calc R
H10C H 0.1359 0.6698 0.6659 0.258 Uiso 1 1 calc R
C11 C 0.3514(12) 0.5238(13) 0.7779(7) 0.060(4) Uani 1 1 d .
C12 C 0.4085(13) 0.5713(12) 0.7413(8) 0.076(5) Uani 1 1 d .
H12 H 0.3704 0.6374 0.7378 0.091 Uiso 1 1 calc R
C13 C 0.6178(15) 0.4819(13) 0.7803(9) 0.078(5) Uani 1 1 d D
C14 C 0.7267(17) 0.4180(17) 0.7601(12) 0.131(9) Uani 1 1 d D
H14 H 0.7595 0.3934 0.7052 0.158 Uiso 1 1 calc R
C15 C 0.793(3) 0.386(3) 0.8083(16) 0.188(16) Uani 1 1 d D
H15 H 0.8637 0.3369 0.7942 0.226 Uiso 1 1 calc R
C16 C 0.733(3) 0.440(2) 0.881(2) 0.18(2) Uani 1 1 d D
H16 H 0.7721 0.4306 0.9184 0.222 Uiso 1 1 calc R
C17 C 0.619(3) 0.511(2) 0.9147(12) 0.185(16) Uani 1 1 d D
H17 H 0.5887 0.5404 0.9683 0.222 Uiso 1 1 calc R
C18 C 0.5579(18) 0.5312(13) 0.8586(9) 0.115(7) Uani 1 1 d D
H18 H 0.4845 0.5736 0.8727 0.138 Uiso 1 1 calc R
C19 C 0.5897(12) 0.5990(11) 0.6433(7) 0.056(4) Uani 1 1 d .
C20 C 0.6993(13) 0.5635(12) 0.5993(9) 0.075(5) Uani 1 1 d .
H20 H 0.7475 0.4990 0.5997 0.090 Uiso 1 1 calc R
C21 C 0.7359(14) 0.6251(14) 0.5549(11) 0.087(5) Uani 1 1 d .
H21 H 0.8082 0.6016 0.5254 0.104 Uiso 1 1 calc R
C22 C 0.6636(17) 0.7212(13) 0.5554(9) 0.076(5) Uani 1 1 d .
H22 H 0.6865 0.7629 0.5259 0.091 Uiso 1 1 calc R
C23 C 0.5562(17) 0.7545(12) 0.6007(10) 0.089(6) Uani 1 1 d .
H23 H 0.5072 0.8186 0.6001 0.106 Uiso 1 1 calc R
C24 C 0.5212(13) 0.6961(11) 0.6454(9) 0.069(4) Uani 1 1 d .
H24 H 0.4499 0.7218 0.6780 0.083 Uiso 1 1 calc R
C25 C 0.5978(10) 0.4095(9) 0.6335(7) 0.047(3) Uani 1 1 d .
C26 C 0.6203(13) 0.3191(12) 0.6614(9) 0.077(5) Uani 1 1 d .
H26 H 0.6159 0.3130 0.7163 0.092 Uiso 1 1 calc R
C27 C 0.6495(15) 0.2364(13) 0.6091(11) 0.096(6) Uani 1 1 d .
H27 H 0.6635 0.1776 0.6307 0.115 Uiso 1 1 calc R
C28 C 0.6578(17) 0.2394(13) 0.5310(13) 0.109(7) Uani 1 1 d .
H28 H 0.6793 0.1840 0.4966 0.131 Uiso 1 1 calc R
C29 C 0.6340(13) 0.3255(15) 0.5035(8) 0.096(6) Uani 1 1 d .
H29 H 0.6388 0.3286 0.4483 0.115 Uiso 1 1 calc R
C30 C 0.6007(11) 0.4162(11) 0.5530(8) 0.061(4) Uani 1 1 d .
H30 H 0.5826 0.4751 0.5310 0.073 Uiso 1 1 calc R
C31 C 0.7621(12) 0.0318(12) 0.0705(8) 0.061(4) Uani 1 1 d .
C32 C 0.8466(13) -0.0626(10) 0.0679(7) 0.060(4) Uani 1 1 d .
C33 C 0.9283(11) -0.0565(11) 0.0935(8) 0.057(4) Uani 1 1 d .
C34 C 0.8911(13) 0.0428(11) 0.1144(8) 0.058(4) Uani 1 1 d .
C35 C 0.7877(13) 0.0960(9) 0.1013(8) 0.059(4) Uani 1 1 d .
C36 C 0.6630(13) 0.0625(14) 0.0444(9) 0.094(6) Uani 1 1 d .
H36A H 0.6041 0.1165 0.0814 0.141 Uiso 1 1 calc R
H36B H 0.6457 0.0093 0.0450 0.141 Uiso 1 1 calc R
H36C H 0.6754 0.0812 -0.0098 0.141 Uiso 1 1 calc R
C37 C 0.8615(14) -0.1631(11) 0.0339(9) 0.091(5) Uani 1 1 d .
H37A H 0.8908 -0.1724 -0.0245 0.136 Uiso 1 1 calc R
H37B H 0.7929 -0.1636 0.0487 0.136 Uiso 1 1 calc R
H37C H 0.9099 -0.2146 0.0569 0.136 Uiso 1 1 calc R
C38 C 1.0301(12) -0.1352(12) 0.0939(11) 0.098(6) Uani 1 1 d .
H38A H 1.0299 -0.1959 0.0844 0.147 Uiso 1 1 calc R
H38B H 1.0414 -0.1310 0.1460 0.147 Uiso 1 1 calc R
H38C H 1.0870 -0.1313 0.0517 0.147 Uiso 1 1 calc R
C39 C 0.9531(12) 0.0854(13) 0.1404(10) 0.093(6) Uani 1 1 d .
H39A H 0.9076 0.1534 0.1580 0.140 Uiso 1 1 calc R
H39B H 1.0141 0.0769 0.0952 0.140 Uiso 1 1 calc R
H39C H 0.9775 0.0533 0.1847 0.140 Uiso 1 1 calc R
C40 C 0.7170(14) 0.2039(10) 0.1149(10) 0.093(6) Uani 1 1 d .
H40A H 0.7100 0.2278 0.0635 0.140 Uiso 1 1 calc R
H40B H 0.7487 0.2349 0.1387 0.140 Uiso 1 1 calc R
H40C H 0.6471 0.2180 0.1510 0.140 Uiso 1 1 calc R
C41 C 0.6465(11) -0.0295(11) 0.2081(8) 0.056(4) Uani 1 1 d .
C42 C 0.5878(10) -0.0764(10) 0.1970(8) 0.058(4) Uani 1 1 d .
H42 H 0.6250 -0.1405 0.1731 0.070 Uiso 1 1 calc R
C43 C 0.4031(12) -0.0996(11) 0.1906(8) 0.060(4) Uani 1 1 d .
C44 C 0.4743(14) -0.1927(11) 0.1534(9) 0.076(5) Uani 1 1 d .
H44 H 0.5480 -0.2173 0.1451 0.091 Uiso 1 1 calc R
C45 C 0.4324(17) -0.2484(12) 0.1289(10) 0.085(5) Uani 1 1 d .
H45 H 0.4781 -0.3129 0.1074 0.102 Uiso 1 1 calc R
C46 C 0.328(2) -0.2119(17) 0.1355(11) 0.098(7) Uani 1 1 d .
H46 H 0.3034 -0.2484 0.1134 0.118 Uiso 1 1 calc R
C47 C 0.2606(17) -0.1243(16) 0.1730(14) 0.118(8) Uani 1 1 d .
H47 H 0.1872 -0.1016 0.1812 0.142 Uiso 1 1 calc R
C48 C 0.2958(13) -0.0662(14) 0.1999(11) 0.099(6) Uani 1 1 d .
H48 H 0.2467 -0.0035 0.2246 0.119 Uiso 1 1 calc R
C49 C 0.3968(10) 0.0935(10) 0.1830(8) 0.052(3) Uani 1 1 d .
C50 C 0.3854(12) 0.0966(12) 0.1049(8) 0.066(4) Uani 1 1 d .
H50 H 0.3998 0.0400 0.0756 0.079 Uiso 1 1 calc R
C51 C 0.3530(13) 0.1832(14) 0.0704(9) 0.083(5) Uani 1 1 d .
H51 H 0.3426 0.1851 0.0191 0.099 Uiso 1 1 calc R
C52 C 0.3365(13) 0.2649(13) 0.1110(11) 0.081(5) Uani 1 1 d .
H52 H 0.3174 0.3218 0.0859 0.098 Uiso 1 1 calc R
C53 C 0.3467(14) 0.2667(12) 0.1858(12) 0.097(6) Uani 1 1 d .
H53 H 0.3348 0.3238 0.2129 0.116 Uiso 1 1 calc R
C54 C 0.3769(12) 0.1776(11) 0.2236(9) 0.073(4) Uani 1 1 d .
H54 H 0.3828 0.1775 0.2762 0.088 Uiso 1 1 calc R
C55 C 0.3957(14) 0.0020(11) 0.3357(9) 0.064(4) Uani 1 1 d .
C56 C 0.4640(16) -0.0483(12) 0.3827(11) 0.087(5) Uani 1 1 d .
H56 H 0.5375 -0.0868 0.3587 0.105 Uiso 1 1 calc R
C57 C 0.418(3) -0.0384(19) 0.4654(14) 0.136(10) Uani 1 1 d .
H57 H 0.4644 -0.0723 0.4961 0.163 Uiso 1 1 calc R
C58 C 0.320(3) 0.012(2) 0.5042(14) 0.142(13) Uani 1 1 d .
H58 H 0.2958 0.0115 0.5604 0.170 Uiso 1 1 calc R
C59 C 0.249(2) 0.069(2) 0.4615(14) 0.156(11) Uani 1 1 d .
H59 H 0.1777 0.1116 0.4890 0.188 Uiso 1 1 calc R
C60 C 0.2888(16) 0.0593(14) 0.3739(10) 0.101(6) Uani 1 1 d .
H60 H 0.2420 0.0920 0.3435 0.121 Uiso 1 1 calc R
Cl1 Cl 0.2562(3) 0.3789(3) 0.9326(2) 0.0858(14) Uani 1 1 d .
Cl2 Cl 0.1534(3) 0.6292(3) 0.9369(2) 0.0761(12) Uani 1 1 d .
Cl3 Cl 0.7458(3) 0.1167(3) 0.3073(2) 0.0749(12) Uani 1 1 d .
Cl4 Cl 0.8585(3) -0.1342(3) 0.2669(2) 0.0813(13) Uani 1 1 d .
O1 O 0.3899(7) 0.4367(8) 0.7924(5) 0.062(3) Uani 1 1 d .
O2 O 0.6080(7) 0.0594(7) 0.2417(5) 0.062(3) Uani 1 1 d .
P1 P 0.5490(3) 0.5161(3) 0.7002(2) 0.0536(10) Uani 1 1 d .
P2 P 0.4518(3) -0.0213(3) 0.2252(2) 0.0518(10) Uani 1 1 d .
Ti1 Ti 0.23018(19) 0.49761(18) 0.84059(14) 0.0511(7) Uani 1 1 d .
Ti2 Ti 0.76930(19) 0.00027(18) 0.20724(14) 0.0504(7) Uani 1 1 d .

loop_
_atom_site_aniso_label
_atom_site_aniso_U_11
_atom_site_aniso_U_22
_atom_site_aniso_U_33
_atom_site_aniso_U_23
_atom_site_aniso_U_13
_atom_site_aniso_U_12
C1 0.090(12) 0.085(13) 0.044(8) 0.013(9) -0.028(8) -0.058(11)
C2 0.085(13) 0.072(12) 0.067(10) 0.002(9) -0.039(10) -0.036(10)
C3 0.127(18) 0.16(2) 0.078(13) 0.073(14) -0.066(13) -0.120(17)
C4 0.039(10) 0.108(15) 0.055(10) -0.019(10) -0.015(8) -0.012(10)
C5 0.138(17) 0.047(11) 0.087(12) 0.031(10) -0.062(13) -0.061(12)
C6 0.150(19) 0.26(3) 0.059(11) -0.021(14) 0.002(12) -0.16(2)
C7 0.30(3) 0.077(14) 0.16(2) -0.001(14) -0.13(2) -0.071(19)
C8 0.26(3) 0.41(5) 0.24(3) 0.22(3) -0.19(3) -0.31(4)
C9 0.087(18) 0.29(4) 0.17(2) -0.09(2) -0.048(17) -0.02(2)
C10 0.23(3) 0.13(2) 0.21(3) 0.08(2) -0.17(2) -0.08(2)
C11 0.071(11) 0.088(12) 0.030(7) -0.004(8) 0.001(7) -0.052(10)
C12 0.088(12) 0.082(11) 0.056(9) -0.021(8) -0.004(8) -0.047(10)
C13 0.097(14) 0.105(14) 0.058(10) 0.024(9) -0.039(10) -0.061(12)
C14 0.15(2) 0.23(3) 0.102(15) 0.083(18) -0.089(17) -0.14(2)
C15 0.21(3) 0.38(5) 0.111(19) 0.11(3) -0.09(2) -0.23(4)
C16 0.30(5) 0.21(4) 0.25(5) 0.16(4) -0.21(4) -0.23(4)
C17 0.41(5) 0.23(3) 0.044(11) 0.027(16) -0.09(2) -0.24(4)
C18 0.22(2) 0.120(15) 0.036(9) 0.016(9) -0.047(12) -0.105(17)
C19 0.063(10) 0.070(11) 0.039(7) 0.008(7) -0.008(7) -0.037(9)
C20 0.075(12) 0.077(12) 0.074(10) 0.020(9) -0.025(9) -0.034(10)
C21 0.084(13) 0.089(14) 0.099(13) 0.024(11) -0.029(11) -0.048(12)
C22 0.130(17) 0.080(13) 0.058(10) 0.022(9) -0.040(11) -0.076(13)
C23 0.125(17) 0.069(12) 0.065(11) 0.019(9) -0.015(11) -0.046(12)
C24 0.075(11) 0.061(11) 0.070(10) 0.017(8) -0.019(8) -0.032(10)
C25 0.039(8) 0.050(9) 0.043(8) 0.003(6) -0.007(6) -0.017(7)
C26 0.087(12) 0.087(13) 0.044(8) 0.008(9) -0.012(8) -0.033(10)
C27 0.118(16) 0.086(14) 0.063(11) 0.007(10) -0.005(10) -0.042(12)
C28 0.16(2) 0.056(12) 0.096(16) 0.008(11) -0.005(14) -0.055(13)
C29 0.088(13) 0.17(2) 0.023(7) -0.038(10) 0.001(8) -0.060(14)
C30 0.065(10) 0.082(11) 0.047(8) 0.015(8) -0.018(7) -0.043(9)
C31 0.064(10) 0.081(12) 0.044(8) 0.012(8) -0.020(7) -0.037(9)
C32 0.095(12) 0.060(10) 0.038(7) 0.004(7) -0.016(8) -0.049(10)
C33 0.045(9) 0.073(11) 0.048(8) 0.002(7) -0.010(7) -0.024(8)
C34 0.072(11) 0.063(10) 0.043(8) -0.003(7) -0.004(7) -0.043(9)
C35 0.080(12) 0.039(8) 0.044(8) -0.012(6) 0.000(7) -0.027(9)
C36 0.100(14) 0.157(17) 0.056(10) 0.040(11) -0.039(9) -0.076(13)
C37 0.121(15) 0.090(13) 0.080(11) -0.019(10) -0.029(10) -0.063(12)
C38 0.054(11) 0.098(14) 0.114(14) -0.004(11) -0.015(10) -0.016(11)
C39 0.077(12) 0.125(15) 0.094(12) -0.019(11) -0.010(10) -0.066(12)
C40 0.110(15) 0.055(11) 0.091(12) 0.017(9) -0.009(11) -0.029(10)
C41 0.061(10) 0.069(10) 0.049(8) 0.020(8) -0.024(7) -0.035(9)
C42 0.043(9) 0.060(9) 0.078(10) 0.016(8) -0.019(7) -0.028(8)
C43 0.075(11) 0.084(12) 0.049(8) 0.024(8) -0.032(8) -0.054(10)
C44 0.085(12) 0.062(11) 0.086(11) -0.006(9) -0.031(9) -0.034(10)
C45 0.117(16) 0.069(12) 0.088(12) 0.007(9) -0.044(12) -0.051(12)
C46 0.17(2) 0.123(18) 0.074(12) 0.041(12) -0.058(14) -0.113(18)
C47 0.097(16) 0.117(17) 0.16(2) -0.031(16) -0.030(14) -0.071(15)
C48 0.059(12) 0.125(16) 0.122(15) -0.023(12) -0.022(10) -0.050(12)
C49 0.055(9) 0.066(10) 0.049(8) 0.008(7) -0.017(7) -0.040(8)
C50 0.084(11) 0.091(12) 0.042(8) 0.016(8) -0.024(8) -0.053(10)
C51 0.110(15) 0.122(15) 0.057(10) 0.044(11) -0.049(10) -0.075(13)
C52 0.092(13) 0.091(13) 0.094(13) 0.038(11) -0.066(11) -0.049(11)
C53 0.107(15) 0.052(11) 0.126(16) 0.001(11) -0.057(13) -0.018(10)
C54 0.084(12) 0.071(11) 0.078(11) 0.007(9) -0.050(9) -0.033(10)
C55 0.085(12) 0.065(10) 0.062(9) 0.015(8) -0.026(9) -0.050(10)
C56 0.143(17) 0.078(12) 0.084(13) 0.034(10) -0.074(12) -0.065(12)
C57 0.24(3) 0.15(2) 0.063(16) 0.030(15) -0.077(17) -0.11(3)
C58 0.26(4) 0.15(3) 0.046(14) 0.018(15) -0.022(18) -0.13(3)
C59 0.20(3) 0.17(3) 0.080(17) -0.026(16) 0.043(17) -0.11(2)
C60 0.085(14) 0.140(17) 0.072(12) -0.012(12) -0.021(10) -0.048(14)
Cl1 0.086(3) 0.099(3) 0.069(3) 0.035(2) -0.028(2) -0.037(3)
Cl2 0.079(3) 0.085(3) 0.065(2) -0.012(2) -0.014(2) -0.041(2)
Cl3 0.079(3) 0.087(3) 0.063(2) -0.014(2) -0.018(2) -0.041(2)
Cl4 0.091(3) 0.075(3) 0.083(3) 0.021(2) -0.038(2) -0.036(2)
O1 0.054(6) 0.074(7) 0.056(6) 0.017(5) -0.015(5) -0.029(6)
O2 0.061(6) 0.073(7) 0.058(6) 0.002(5) -0.021(5) -0.033(6)
P1 0.055(2) 0.068(3) 0.043(2) -0.0015(18) -0.0105(17) -0.034(2)
P2 0.053(2) 0.058(2) 0.050(2) 0.0053(18) -0.0178(18) -0.029(2)
Ti1 0.0494(16) 0.0625(17) 0.0440(14) 0.0037(12) -0.0136(11) -0.0279(14)
Ti2 0.0509(16) 0.0608(16) 0.0444(14) -0.0006(12) -0.0106(11) -0.0314(14)

loop_
_atom_type_symbol
_atom_type_description
_atom_type_scat_dispersion_real
_atom_type_scat_dispersion_imag
_atom_type_scat_source
C C 0.0033 0.0016 'International Tables Vol C Tables 4.2.6.8 and 6.1.1.4'
H H 0.0000 0.0000 'International Tables Vol C Tables 4.2.6.8 and 6.1.1.4'
O O 0.0106 0.0060 'International Tables Vol C Tables 4.2.6.8 and 6.1.1.4'
P P 0.1023 0.0942 'International Tables Vol C Tables 4.2.6.8 and 6.1.1.4'
Cl Cl 0.1484 0.1585 'International Tables Vol C Tables 4.2.6.8 and 6.1.1.4'
Ti Ti 0.2776 0.4457 'International Tables Vol C Tables 4.2.6.8 and 6.1.1.4'

loop_
_geom_angle_atom_site_label_1
_geom_angle_atom_site_label_2
_geom_angle_atom_site_label_3
_geom_angle
C5 C1 C2 107.2(14)
C5 C1 C6 130.7(18)
C2 C1 C6 122.0(18)
C5 C1 Ti1 72.2(8)
C2 C1 Ti1 72.5(8)
C6 C1 Ti1 123.2(11)
C1 C2 C3 108.7(15)
C1 C2 C7 127.8(19)
C3 C2 C7 124(2)
C1 C2 Ti1 73.7(8)
C3 C2 Ti1 71.3(9)
C7 C2 Ti1 120.9(11)
C4 C3 C2 105.7(14)
C4 C3 C8 125(2)
C2 C3 C8 128(2)
C4 C3 Ti1 74.5(9)
C2 C3 Ti1 73.5(9)
C8 C3 Ti1 123.3(11)
C5 C4 C3 108.8(15)
C5 C4 C9 131(2)
C3 C4 C9 121(2)
C5 C4 Ti1 72.3(9)
C3 C4 Ti1 71.5(9)
C9 C4 Ti1 122.5(12)
C1 C5 C4 109.5(14)
C1 C5 C10 125(2)
C4 C5 C10 125(2)
C1 C5 Ti1 74.3(9)
C4 C5 Ti1 73.9(9)
C10 C5 Ti1 119.2(12)
O1 C11 C12 126.3(15)
O1 C11 Ti1 71.5(8)
C12 C11 Ti1 161.7(13)
C11 C12 P1 124.2(13)
C14 C13 C18 122.7(17)
C14 C13 P1 120.2(13)
C18 C13 P1 116.8(14)
C15 C14 C13 130(2)
C16 C15 C14 105(3)
C15 C16 C17 133(3)
C18 C17 C16 115(2)
C13 C18 C17 114.1(19)
C24 C19 C20 118.7(14)
C24 C19 P1 123.6(11)
C20 C19 P1 117.6(12)
C21 C20 C19 120.2(15)
C22 C21 C20 119.5(16)
C21 C22 C23 119.0(15)
C24 C23 C22 121.7(16)
C23 C24 C19 120.8(15)
C30 C25 C26 117.2(13)
C30 C25 P1 119.8(11)
C26 C25 P1 122.4(10)
C25 C26 C27 122.0(14)
C28 C27 C26 122.3(17)
C27 C28 C29 116.6(18)
C28 C29 C30 125.4(15)
C25 C30 C29 116.4(14)
C35 C31 C32 106.9(13)
C35 C31 C36 123.3(16)
C32 C31 C36 129.8(15)
C35 C31 Ti2 71.0(8)
C32 C31 Ti2 71.1(7)
C36 C31 Ti2 124.0(10)
C33 C32 C31 110.1(12)
C33 C32 C37 120.9(14)
C31 C32 C37 128.7(14)
C33 C32 Ti2 73.6(7)
C31 C32 Ti2 74.3(8)
C37 C32 Ti2 123.6(9)
C34 C33 C32 105.3(13)
C34 C33 C38 127.6(14)
C32 C33 C38 127.0(15)
C34 C33 Ti2 71.4(8)
C32 C33 Ti2 71.7(8)
C38 C33 Ti2 123.7(10)
C33 C34 C35 109.0(12)
C33 C34 C39 124.9(15)
C35 C34 C39 126.1(14)
C33 C34 Ti2 74.2(8)
C35 C34 Ti2 72.1(8)
C39 C34 Ti2 123.0(10)
C31 C35 C34 108.6(12)
C31 C35 C40 123.2(16)
C34 C35 C40 128.2(14)
C31 C35 Ti2 75.5(8)
C34 C35 Ti2 72.4(8)
C40 C35 Ti2 120.0(9)
O2 C41 C42 127.0(13)
O2 C41 Ti2 70.1(7)
C42 C41 Ti2 162.8(12)
C41 C42 P2 122.5(11)
C48 C43 C44 118.9(14)
C48 C43 P2 120.5(13)
C44 C43 P2 120.6(12)
C43 C44 C45 117.7(16)
C46 C45 C44 121.5(18)
C47 C46 C45 120.2(19)
C46 C47 C48 121(2)
C47 C48 C43 120.1(18)
C54 C49 C50 118.0(13)
C54 C49 P2 120.6(11)
C50 C49 P2 121.0(11)
C51 C50 C49 120.6(14)
C52 C51 C50 120.2(15)
C53 C52 C51 122.2(16)
C52 C53 C54 118.0(15)
C49 C54 C53 120.9(14)
C60 C55 C56 119.2(16)
C60 C55 P2 122.8(13)
C56 C55 P2 117.8(14)
C57 C56 C55 117(2)
C58 C57 C56 126(3)
C57 C58 C59 119(3)
C58 C59 C60 118(2)
C55 C60 C59 120(2)
C11 O1 Ti1 71.7(8)
C41 O2 Ti2 72.0(7)
C12 P1 C25 111.9(6)
C12 P1 C19 109.8(8)
C25 P1 C19 108.1(6)
C12 P1 C13 112.2(8)
C25 P1 C13 107.5(7)
C19 P1 C13 107.2(7)
C42 P2 C55 111.2(7)
C42 P2 C49 112.4(6)
C55 P2 C49 108.1(7)
C42 P2 C43 110.4(7)
C55 P2 C43 106.7(6)
C49 P2 C43 107.9(6)
O1 Ti1 C11 36.7(5)
O1 Ti1 Cl2 116.8(3)
C11 Ti1 Cl2 95.1(4)
O1 Ti1 C3 130.8(7)
C11 Ti1 C3 137.4(6)
Cl2 Ti1 C3 112.3(7)
O1 Ti1 C5 112.2(6)
C11 Ti1 C5 88.3(7)
Cl2 Ti1 C5 98.2(5)
C3 Ti1 C5 57.0(6)
O1 Ti1 Cl1 87.9(3)
C11 Ti1 Cl1 121.0(5)
Cl2 Ti1 Cl1 96.55(18)
C3 Ti1 Cl1 88.7(4)
C5 Ti1 Cl1 145.7(4)
O1 Ti1 C2 96.6(5)
C11 Ti1 C2 106.4(6)
Cl2 Ti1 C2 144.7(4)
C3 Ti1 C2 35.2(6)
C5 Ti1 C2 55.9(5)
Cl1 Ti1 C2 95.9(5)
O1 Ti1 C4 143.4(5)
C11 Ti1 C4 121.5(7)
Cl2 Ti1 C4 88.7(4)
C3 Ti1 C4 34.0(6)
C5 Ti1 C4 33.8(6)
Cl1 Ti1 C4 116.4(6)
C2 Ti1 C4 56.2(5)
O1 Ti1 C1 87.4(5)
C11 Ti1 C1 79.7(5)
Cl2 Ti1 C1 131.0(5)
C3 Ti1 C1 57.7(5)
C5 Ti1 C1 33.5(5)
Cl1 Ti1 C1 128.1(5)
C2 Ti1 C1 33.8(5)
C4 Ti1 C1 56.2(5)
O2 Ti2 C41 37.9(4)
O2 Ti2 Cl4 117.0(3)
C41 Ti2 Cl4 95.6(4)
O2 Ti2 C35 97.1(5)
C41 Ti2 C35 108.4(5)
Cl4 Ti2 C35 145.2(4)
O2 Ti2 C34 132.0(5)
C41 Ti2 C34 138.3(5)
Cl4 Ti2 C34 111.1(4)
C35 Ti2 C34 35.5(5)
O2 Ti2 C32 112.2(5)
C41 Ti2 C32 88.0(5)
Cl4 Ti2 C32 100.7(4)
C35 Ti2 C32 56.8(4)
C34 Ti2 C32 56.8(5)
O2 Ti2 Cl3 85.9(3)
C41 Ti2 Cl3 120.5(4)
Cl4 Ti2 Cl3 96.41(18)
C35 Ti2 Cl3 92.7(3)
C34 Ti2 Cl3 88.7(3)
C32 Ti2 Cl3 145.1(4)
O2 Ti2 C33 145.0(4)
C41 Ti2 C33 121.4(5)
Cl4 Ti2 C33 87.8(4)
C35 Ti2 C33 58.3(5)
C34 Ti2 C33 34.4(4)
C32 Ti2 C33 34.7(5)
Cl3 Ti2 C33 117.1(4)
O2 Ti2 C31 87.5(4)
C41 Ti2 C31 81.2(5)
Cl4 Ti2 C31 135.0(4)
C35 Ti2 C31 33.5(4)
C34 Ti2 C31 57.2(5)
C32 Ti2 C31 34.7(5)
Cl3 Ti2 C31 124.0(4)
C33 Ti2 C31 58.1(5)

loop_
_geom_bond_atom_site_label_1
_geom_bond_atom_site_label_2
_geom_bond_distance
C1 C5 1.36(2)
C1 C2 1.376(19)
C1 C6 1.48(2)
C1 Ti1 2.375(13)
C2 C3 1.42(2)
C2 C7 1.56(2)
C2 Ti1 2.359(14)
C3 C4 1.38(2)
C3 C8 1.55(2)
C3 Ti1 2.331(16)
C4 C5 1.37(2)
C4 C9 1.53(2)
C4 Ti1 2.368(14)
C5 C10 1.44(2)
C5 Ti1 2.349(15)
C11 O1 1.256(16)
C11 C12 1.362(18)
C11 Ti1 1.996(14)
C12 P1 1.751(16)
C13 C14 1.384(16)
C13 C18 1.40(2)
C13 P1 1.847(16)
C14 C15 1.36(3)
C15 C16 1.354(19)
C16 C17 1.47(4)
C17 C18 1.417(17)
C19 C24 1.379(18)
C19 C20 1.406(18)
C19 P1 1.800(14)
C20 C21 1.40(2)
C21 C22 1.39(2)
C22 C23 1.39(2)
C23 C24 1.349(19)
C25 C30 1.370(17)
C25 C26 1.393(18)
C25 P1 1.771(13)
C26 C27 1.41(2)
C27 C28 1.31(2)
C28 C29 1.33(2)
C29 C30 1.47(2)
C31 C35 1.368(18)
C31 C32 1.420(19)
C31 C36 1.493(19)
C31 Ti2 2.402(13)
C32 C33 1.415(18)
C32 C37 1.575(18)
C32 Ti2 2.360(13)
C33 C34 1.401(18)
C33 C38 1.438(19)
C33 Ti2 2.385(13)
C34 C35 1.432(19)
C34 C39 1.486(18)
C34 Ti2 2.350(13)
C35 C40 1.502(18)
C35 Ti2 2.346(14)
C41 O2 1.309(15)
C41 C42 1.391(17)
C41 Ti2 2.027(14)
C42 P2 1.688(13)
C43 C48 1.366(19)
C43 C44 1.380(19)
C43 P2 1.833(14)
C44 C45 1.39(2)
C45 C46 1.33(2)
C46 C47 1.31(2)
C47 C48 1.36(2)
C49 C54 1.363(18)
C49 C50 1.390(17)
C49 P2 1.818(14)
C50 C51 1.39(2)
C51 C52 1.35(2)
C52 C53 1.33(2)
C53 C54 1.44(2)
C55 C60 1.36(2)
C55 C56 1.40(2)
C55 P2 1.815(15)
C56 C57 1.37(3)
C57 C58 1.26(3)
C58 C59 1.40(4)
C59 C60 1.44(3)
Cl1 Ti1 2.358(5)
Cl2 Ti1 2.290(4)
Cl3 Ti2 2.365(4)
Cl4 Ti2 2.296(5)
O1 Ti1 1.993(9)
O2 Ti2 2.005(9)
